data_2215648
loop_
_publ_author_name
'Wang, Shu-Li'
'Zheng, Yan'

_publ_contact_author_address
;
Department of Chemistry
Tianjin University
Tianjin 300072,
People's Republic of China
;
_publ_contact_author_email tjuzhengyan@hotmail.com
_publ_contact_author_name 'Prof. Zheng, Yan'
_publ_contact_author_phone ++86-22-27890922
_publ_section_title
;<i>catena</i>-Poly[bis[\m-1,4-bis(2-pyrimidinylthio)butane-\k^2^<i>N</i>:<i>N</i>']disilver(I)
 diperchlorate chloroform sesquisolvate]
;
_journal_coeditor_code SG2189
_journal_date_accepted 2007-09-06
_journal_date_recd_electronic 2007-08-11
_journal_issue 10
_journal_name_full 'Acta Crystallographica Section E'
_journal_page_first m2528
_journal_page_last m2528
_journal_paper_category QM
_journal_paper_doi 10.1107/S1600536807043802
_journal_volume 63
_journal_year 2007
_chemical_formula_iupac '[Ag2 (C12 H14 N4 S2)2] (Cl O4)2, 1.5C H Cl3'
_chemical_formula_moiety '2(C24 H28 Ag2 N8 S4 2+), 4(Cl O4 -), 4(C0.75 H0.75 Cl2.25)'
_chemical_formula_sum 'C51 H59 Ag4 Cl13 N16 O16 S8'
_chemical_formula_weight 2300.95
_chemical_name_systematic
;
catena-Poly[bis[\m-1,4-bis(2-pyrimidinylthio)butane-\k2N:N']disilver(I)
 diperchlorate chloroform sesquisolvate]
;
_space_group_IT_number 2
_symmetry_cell_setting triclinic
_symmetry_space_group_name_Hall '-P 1'
_symmetry_space_group_name_H-M 'P -1'
_atom_sites_solution_hydrogens geom
_atom_sites_solution_primary direct
_atom_sites_solution_secondary difmap
_audit_creation_method SHELXL-97
_cell_angle_alpha 73.715(5)
_cell_angle_beta 73.060(6)
_cell_angle_gamma 86.618(6)
_cell_formula_units_Z 1
_cell_length_a 11.197(4)
_cell_length_b 12.394(4)
_cell_length_c 16.897(6)
_cell_measurement_reflns_used 883
_cell_measurement_temperature 293(2)
_cell_measurement_theta_max 25.52
_cell_measurement_theta_min 3.33
_cell_volume 2152.5(13)
_computing_cell_refinement 'SMART (Bruker, 1998)'
_computing_data_collection 'SMART (Bruker, 1998)'
_computing_data_reduction 'SAINT and SHELXTL (Bruker, 1998)'
_computing_molecular_graphics 'SHELXTL (Bruker, 1998)'
_computing_publication_material 'SHELXTL (Bruker, 1998)'
_computing_structure_refinement 'SHELXL97 (Sheldrick, 1997)'
_computing_structure_solution 'SHELXS97 (Sheldrick, 1997)'
_diffrn_ambient_temperature 293(2)
_diffrn_measured_fraction_theta_full 0.996
_diffrn_measured_fraction_theta_max 0.986
_diffrn_measurement_device_type 'Bruker SMART 1000 CCD area-detector'
_diffrn_measurement_method '\f and \w scan'
_diffrn_radiation_monochromator graphite
_diffrn_radiation_source 'fine-focus sealed tube'
_diffrn_radiation_type MoK\a
_diffrn_radiation_wavelength 0.71073
_diffrn_reflns_av_R_equivalents 0.0230
_diffrn_reflns_av_sigmaI/netI 0.0607
_diffrn_reflns_limit_h_max 7
_diffrn_reflns_limit_h_min -14
_diffrn_reflns_limit_k_max 14
_diffrn_reflns_limit_k_min -15
_diffrn_reflns_limit_l_max 21
_diffrn_reflns_limit_l_min -20
_diffrn_reflns_number 12535
_diffrn_reflns_theta_full 25.00
_diffrn_reflns_theta_max 26.50
_diffrn_reflns_theta_min 1.31
_diffrn_standards_number 0
_exptl_absorpt_coefficient_mu 1.559
_exptl_absorpt_correction_T_max 1.000000
_exptl_absorpt_correction_T_min 0.833526
_exptl_absorpt_correction_type multi-scan
_exptl_absorpt_process_details '(SADABS; Bruker, 1998)'
_exptl_crystal_colour Colorless
_exptl_crystal_density_diffrn 1.775
_exptl_crystal_density_method 'not measured'
_exptl_crystal_description Block
_exptl_crystal_F_000 1142
_exptl_crystal_size_max 0.28
_exptl_crystal_size_mid 0.26
_exptl_crystal_size_min 0.22
_refine_diff_density_max 0.744
_refine_diff_density_min -0.444
_refine_ls_extinction_method none
_refine_ls_goodness_of_fit_ref 1.017
_refine_ls_hydrogen_treatment constr
_refine_ls_matrix_type full
_refine_ls_number_parameters 652
_refine_ls_number_reflns 8803
_refine_ls_number_restraints 494
_refine_ls_restrained_S_all 1.020
_refine_ls_R_factor_all 0.1192
_refine_ls_R_factor_gt 0.0530
_refine_ls_shift/su_max 0.000
_refine_ls_shift/su_mean 0.000
_refine_ls_structure_factor_coef Fsqd
_refine_ls_weighting_details 'calc w=1/[\s^2^(Fo^2^)+(0.0759P)^2^+1.7172P] where P=(Fo^2^+2Fc^2^)/3'
_refine_ls_weighting_scheme calc
_refine_ls_wR_factor_gt 0.1347
_refine_ls_wR_factor_ref 0.1670
_reflns_number_gt 4653
_reflns_number_total 8803
_reflns_threshold_expression I>2\s(I)
_cod_data_source_file sg2189.cif
_cod_data_source_block I
_cod_depositor_comments
;
The following automatic conversions were performed:
'_geom_bond_publ_flag' value 'Yes' changed to 'yes' according to
'/home/saulius/struct/CIF-dictionaries/cif_core.dic' dictionary named
'cif_core.dic' version 2.4.1 from 2010-06-29 (4
times).

'_geom_angle_publ_flag' value 'Yes' changed to 'yes' according to
'/home/saulius/struct/CIF-dictionaries/cif_core.dic' dictionary named
'cif_core.dic' version 2.4.1 from 2010-06-29 (2 times).

Automatic conversion script
Id: cif_fix_enum 1527 2010-12-29 10:47:43Z saulius 

The following automatic conversions were performed:

'_geom_bond_publ_flag' value 'Yes' changed to 'yes' according to
/home/saulius/struct/CIF-dictionaries/cif_core.dic dictionary named
'cif_core.dic' version 2.4.1 from 2010-06-29 (4
times).

'_geom_angle_publ_flag' value 'Yes' changed to 'yes'
according to /home/saulius/struct/CIF-dictionaries/cif_core.dic
dictionary named 'cif_core.dic' version 2.4.1 from 2010-06-29 (2
times).

Automatic conversion script
Id: cif_fix_values 1715 2011-07-08 13:25:40Z adriana 
;
_cod_original_sg_symbol_H-M P-1
_cod_database_code 2215648
_cod_database_fobs_code 2215648

loop_
_symmetry_equiv_pos_as_xyz
'x, y, z'
'-x, -y, -z'

loop_
_atom_site_type_symbol
_atom_site_label
_atom_site_fract_x
_atom_site_fract_y
_atom_site_fract_z
_atom_site_U_iso_or_equiv
_atom_site_adp_type
_atom_site_calc_flag
_atom_site_refinement_flags
_atom_site_occupancy
_atom_site_disorder_assembly
_atom_site_disorder_group
Ag Ag1 0.42920(6) -0.16870(5) 0.08567(3) 0.0729(2) Uani d . 1 . .
Ag Ag2 -0.16104(6) 0.47906(5) 0.57281(3) 0.0785(2) Uani d . 1 . .
S S1 0.33368(16) 0.03171(13) -0.04970(10) 0.0557(4) Uani d . 1 . .
S S2 -0.06388(16) 0.26616(15) -0.29450(11) 0.0639(5) Uani d . 1 . .
S S3 0.30282(17) 0.00309(15) 0.19341(11) 0.0657(5) Uani d . 1 . .
S S4 -0.03039(19) 0.30037(18) 0.47281(13) 0.0812(6) Uani d . 1 . .
N N1 0.4087(4) -0.1739(4) -0.0381(3) 0.0470(11) Uani d . 1 . .
N N2 0.3745(5) -0.0766(5) -0.1712(3) 0.0623(14) Uani d . 1 . .
N N3 -0.1815(5) 0.4539(4) -0.2911(3) 0.0578(13) Uani d . 1 . .
N N4 -0.1477(5) 0.3492(5) -0.1600(3) 0.0661(15) Uani d . 1 . .
N N5 0.3957(4) -0.1960(4) 0.2249(3) 0.0506(12) Uani d . 1 . .
N N6 0.3364(5) -0.1174(5) 0.3424(3) 0.0678(15) Uani d . 1 . .
N N7 -0.1665(5) 0.4764(4) 0.4460(3) 0.0569(13) Uani d . 1 . .
N N8 -0.1288(6) 0.3764(6) 0.3418(4) 0.092(2) Uani d . 1 . .
C C1 0.4380(6) -0.2656(5) -0.0663(4) 0.0578(16) Uani d . 1 . .
H H1 0.4620 -0.3295 -0.0306 0.069 Uiso calc R 1 . .
C C2 0.4338(7) -0.2683(6) -0.1456(4) 0.0695(19) Uani d . 1 . .
H H2 0.4505 -0.3332 -0.1640 0.083 Uiso calc R 1 . .
C C3 0.4035(7) -0.1699(6) -0.1966(4) 0.071(2) Uani d . 1 . .
H H3 0.4033 -0.1680 -0.2520 0.085 Uiso calc R 1 . .
C C4 0.3755(5) -0.0837(5) -0.0925(4) 0.0468(14) Uani d . 1 . .
C C5 0.2764(6) 0.1281(5) -0.1320(4) 0.0593(17) Uani d . 1 . .
H H5A 0.2736 0.2025 -0.1234 0.071 Uiso calc R 1 . .
H H5B 0.3355 0.1318 -0.1876 0.071 Uiso calc R 1 . .
C C6 0.1485(6) 0.0977(5) -0.1340(4) 0.0560(16) Uani d . 1 . .
H H6A 0.0898 0.0860 -0.0771 0.067 Uiso calc R 1 . .
H H6B 0.1524 0.0285 -0.1506 0.067 Uiso calc R 1 . .
C C7 0.1041(6) 0.1919(5) -0.1980(4) 0.0579(16) Uani d . 1 . .
H H7A 0.0925 0.2588 -0.1778 0.069 Uiso calc R 1 . .
H H7B 0.1681 0.2093 -0.2530 0.069 Uiso calc R 1 . .
C C8 -0.0167(6) 0.1621(5) -0.2106(4) 0.0626(17) Uani d . 1 . .
H H8A -0.0824 0.1525 -0.1568 0.075 Uiso calc R 1 . .
H H8B -0.0076 0.0907 -0.2245 0.075 Uiso calc R 1 . .
C C9 -0.1360(6) 0.3644(5) -0.2418(4) 0.0516(15) Uani d . 1 . .
C C10 -0.2405(7) 0.5294(6) -0.2526(5) 0.076(2) Uani d . 1 . .
H H10 -0.2724 0.5917 -0.2849 0.091 Uiso calc R 1 . .
C C11 -0.2563(8) 0.5199(6) -0.1689(5) 0.084(2) Uani d . 1 . .
H H11 -0.2990 0.5733 -0.1428 0.101 Uiso calc R 1 . .
C C12 -0.2065(7) 0.4279(7) -0.1241(5) 0.081(2) Uani d . 1 . .
H H12 -0.2140 0.4200 -0.0665 0.097 Uiso calc R 1 . .
C C13 0.4284(6) -0.2900(6) 0.2747(4) 0.0578(16) Uani d . 1 . .
H H13 0.4594 -0.3490 0.2512 0.069 Uiso calc R 1 . .
C C14 0.4171(6) -0.3015(6) 0.3597(4) 0.0686(19) Uani d . 1 . .
H H14 0.4403 -0.3667 0.3945 0.082 Uiso calc R 1 . .
C C15 0.3699(7) -0.2118(7) 0.3907(5) 0.080(2) Uani d . 1 . .
H H15 0.3610 -0.2174 0.4482 0.096 Uiso calc R 1 . .
C C16 0.3492(5) -0.1141(5) 0.2626(4) 0.0523(15) Uani d . 1 . .
C C17 0.2660(6) 0.1047(6) 0.2555(5) 0.0723(19) Uani d . 1 . .
H H17A 0.3298 0.1024 0.2843 0.087 Uiso calc R 1 . .
H H17B 0.2697 0.1792 0.2161 0.087 Uiso calc R 1 . .
C C18 0.1413(6) 0.0876(6) 0.3214(5) 0.073(2) Uani d . 1 . .
H H18A 0.1416 0.0210 0.3682 0.087 Uiso calc R 1 . .
H H18B 0.0773 0.0773 0.2959 0.087 Uiso calc R 1 . .
C C19 0.1135(7) 0.1928(7) 0.3564(5) 0.079(2) Uani d . 1 . .
H H19A 0.1816 0.2050 0.3779 0.095 Uiso calc R 1 . .
H H19B 0.1109 0.2581 0.3091 0.095 Uiso calc R 1 . .
C C20 -0.0037(8) 0.1840(7) 0.4250(6) 0.094(3) Uani d . 1 . .
H H20A -0.0043 0.1149 0.4698 0.113 Uiso calc R 1 . .
H H20B -0.0723 0.1788 0.4019 0.113 Uiso calc R 1 . .
C C21 -0.1173(6) 0.3937(6) 0.4123(4) 0.0617(17) Uani d . 1 . .
C C22 -0.2316(7) 0.5505(6) 0.4029(4) 0.0705(19) Uani d . 1 . .
H H22 -0.2652 0.6111 0.4236 0.085 Uiso calc R 1 . .
C C23 -0.2506(7) 0.5406(7) 0.3290(5) 0.080(2) Uani d . 1 . .
H H23 -0.2977 0.5920 0.2998 0.096 Uiso calc R 1 . .
C C24 -0.1982(8) 0.4534(8) 0.3005(5) 0.095(3) Uani d . 1 . .
H H24 -0.2097 0.4450 0.2502 0.114 Uiso calc R 1 . .
Cl Cl1 0.6523(2) 0.60581(16) 0.06711(13) 0.0779(5) Uani d . 1 . .
O O1 0.6813(9) 0.7093(7) 0.0011(6) 0.177(4) Uani d . 1 . .
O O2 0.7267(9) 0.5929(7) 0.1195(6) 0.184(4) Uani d . 1 . .
O O3 0.6527(11) 0.5225(6) 0.0323(6) 0.200(5) Uani d . 1 . .
O O4 0.5317(8) 0.6208(9) 0.1100(5) 0.192(4) Uani d . 1 . .
Cl Cl2 0.4539(2) 0.34556(17) 0.39794(12) 0.0774(5) Uani d D 1 . .
O O5 0.3219(6) 0.3444(10) 0.4326(7) 0.094(4) Uani d PDU 0.667(14) A 1
O O6 0.4963(10) 0.4271(9) 0.3167(5) 0.112(5) Uani d PDU 0.667(14) A 1
O O7 0.5051(12) 0.3800(14) 0.4553(6) 0.167(7) Uani d PDU 0.667(14) A 1
O O8 0.4962(14) 0.2406(7) 0.3917(10) 0.215(9) Uani d PDU 0.667(14) A 1
O O5' 0.3346(15) 0.292(2) 0.4241(19) 0.214(19) Uani d PDU 0.333(14) A 2
O O6' 0.438(2) 0.4639(9) 0.3833(18) 0.152(10) Uani d PDU 0.333(14) A 2
O O7' 0.525(2) 0.325(3) 0.3191(11) 0.237(16) Uani d PDU 0.333(14) A 2
O O8' 0.518(2) 0.3029(17) 0.4592(13) 0.134(10) Uani d PDU 0.333(14) A 2
C C25 0.2886(11) 0.0715(10) 0.5631(9) 0.055(5) Uani d PDU 0.422(11) B 1
H H25 0.3190 0.1255 0.5063 0.066 Uiso calc PR 0.422(11) B 1
Cl Cl3 0.1298(9) 0.0784(11) 0.6004(10) 0.153(5) Uani d PDU 0.422(11) B 1
Cl Cl4 0.3558(12) 0.1004(13) 0.6321(10) 0.169(5) Uani d PDU 0.422(11) B 1
Cl Cl5 0.3221(11) -0.0635(12) 0.5547(14) 0.240(8) Uani d PDU 0.422(11) B 1
C C25' 0.2522(15) 0.0247(15) 0.5881(9) 0.109(11) Uani d PDU 0.328(11) B 2
H H25' 0.2008 -0.0428 0.6227 0.131 Uiso calc PR 0.328(11) B 2
Cl Cl3' 0.1541(12) 0.1336(15) 0.5820(9) 0.128(6) Uani d PDU 0.328(11) B 2
Cl Cl4' 0.3563(16) 0.0365(14) 0.6398(10) 0.146(5) Uani d PDU 0.328(11) B 2
Cl Cl5' 0.3181(10) 0.0060(9) 0.4887(6) 0.116(4) Uani d PDU 0.328(11) B 2
C C26 0.0137(18) 0.7237(10) 0.9183(10) 0.069(7) Uani d PDU 0.283(5) C 1
H H26 -0.0765 0.7169 0.9461 0.083 Uiso calc PR 0.283(5) C 1
Cl Cl6 0.0834(17) 0.7822(11) 0.9757(8) 0.075(4) Uani d PDU 0.283(5) C 1
Cl Cl7 0.0710(13) 0.5926(8) 0.9178(7) 0.130(4) Uani d PDU 0.283(5) C 1
Cl Cl8 0.041(2) 0.8061(12) 0.8154(9) 0.166(8) Uani d PDU 0.283(5) C 1
C C26' -0.0228(17) 0.7372(12) 0.9237(9) 0.072(7) Uani d PDU 0.317(5) C 2
H H26' -0.0895 0.6816 0.9594 0.086 Uiso calc PR 0.317(5) C 2
Cl Cl6' 0.081(2) 0.7375(16) 0.9808(12) 0.120(6) Uani d PDU 0.317(5) C 2
Cl Cl7' 0.0455(14) 0.7020(13) 0.8312(7) 0.175(6) Uani d PDU 0.317(5) C 2
Cl Cl8' -0.0879(7) 0.8663(5) 0.9019(4) 0.096(3) Uani d PDU 0.317(5) C 2
Cl Cl6" -0.019(3) 0.616(2) 0.897(2) 0.191(12) Uani d PDU 0.15 D 3
Cl Cl7" 0.108(2) 0.818(3) 0.7986(16) 0.123(9) Uani d PDU 0.15 D 3
Cl Cl8" 0.028(2) 0.770(3) 0.9793(17) 0.103(9) Uani d PDU 0.15 D 3
C C26" 0.084(2) 0.715(2) 0.8939(15) 0.106(12) Uani d PDU 0.15 D 3
H H26" 0.1639 0.6790 0.8968 0.128 Uiso calc PRU 0.15 D 3

loop_
_atom_site_aniso_label
_atom_site_aniso_U_11
_atom_site_aniso_U_22
_atom_site_aniso_U_33
_atom_site_aniso_U_12
_atom_site_aniso_U_13
_atom_site_aniso_U_23
Ag1 0.1018(5) 0.0786(4) 0.0495(3) 0.0385(3) -0.0379(3) -0.0256(3)
Ag2 0.0922(4) 0.0976(5) 0.0553(3) 0.0323(3) -0.0377(3) -0.0253(3)
S1 0.0675(11) 0.0551(9) 0.0569(9) 0.0170(8) -0.0354(8) -0.0198(8)
S2 0.0710(11) 0.0731(11) 0.0608(10) 0.0258(9) -0.0383(9) -0.0239(9)
S3 0.0695(11) 0.0720(11) 0.0593(10) 0.0208(9) -0.0230(8) -0.0230(9)
S4 0.0862(14) 0.0928(14) 0.0760(13) 0.0394(11) -0.0336(10) -0.0379(11)
N1 0.059(3) 0.043(3) 0.045(3) 0.009(2) -0.023(2) -0.013(2)
N2 0.075(4) 0.075(4) 0.049(3) 0.023(3) -0.033(3) -0.024(3)
N3 0.075(4) 0.053(3) 0.057(3) 0.013(3) -0.036(3) -0.016(3)
N4 0.079(4) 0.073(4) 0.049(3) 0.021(3) -0.029(3) -0.014(3)
N5 0.047(3) 0.062(3) 0.045(3) 0.009(2) -0.018(2) -0.015(2)
N6 0.076(4) 0.086(4) 0.051(3) 0.015(3) -0.030(3) -0.024(3)
N7 0.058(3) 0.063(3) 0.050(3) 0.012(3) -0.019(2) -0.016(3)
N8 0.096(5) 0.124(6) 0.087(5) 0.037(4) -0.048(4) -0.062(4)
C1 0.070(4) 0.056(4) 0.054(4) 0.014(3) -0.026(3) -0.018(3)
C2 0.075(5) 0.073(5) 0.073(5) 0.019(4) -0.026(4) -0.040(4)
C3 0.084(5) 0.087(5) 0.053(4) 0.021(4) -0.029(4) -0.031(4)
C4 0.047(3) 0.051(3) 0.047(3) 0.008(3) -0.021(3) -0.014(3)
C5 0.069(4) 0.048(4) 0.068(4) 0.010(3) -0.038(3) -0.009(3)
C6 0.058(4) 0.051(4) 0.064(4) 0.008(3) -0.031(3) -0.011(3)
C7 0.062(4) 0.051(4) 0.067(4) 0.013(3) -0.033(3) -0.014(3)
C8 0.067(4) 0.058(4) 0.072(4) 0.016(3) -0.038(4) -0.016(3)
C9 0.051(4) 0.053(4) 0.053(4) 0.003(3) -0.026(3) -0.008(3)
C10 0.101(6) 0.065(5) 0.079(5) 0.017(4) -0.055(5) -0.021(4)
C11 0.117(7) 0.078(5) 0.080(5) 0.039(5) -0.052(5) -0.039(4)
C12 0.100(6) 0.093(6) 0.054(4) 0.020(5) -0.033(4) -0.019(4)
C13 0.053(4) 0.064(4) 0.054(4) 0.004(3) -0.015(3) -0.015(3)
C14 0.072(5) 0.078(5) 0.055(4) 0.012(4) -0.027(3) -0.010(4)
C15 0.088(6) 0.110(7) 0.049(4) 0.011(5) -0.024(4) -0.029(4)
C16 0.045(4) 0.064(4) 0.051(4) 0.005(3) -0.015(3) -0.019(3)
C17 0.063(5) 0.077(5) 0.081(5) 0.011(4) -0.017(4) -0.033(4)
C18 0.063(5) 0.080(5) 0.078(5) 0.010(4) -0.016(4) -0.032(4)
C19 0.074(5) 0.095(6) 0.070(5) 0.008(4) -0.018(4) -0.027(4)
C20 0.085(6) 0.082(6) 0.106(7) 0.014(5) -0.006(5) -0.035(5)
C21 0.049(4) 0.083(5) 0.056(4) 0.010(3) -0.014(3) -0.028(4)
C22 0.082(5) 0.070(5) 0.064(4) 0.018(4) -0.033(4) -0.018(4)
C23 0.087(6) 0.087(6) 0.070(5) 0.007(5) -0.039(4) -0.011(4)
C24 0.104(7) 0.131(8) 0.078(6) 0.027(6) -0.052(5) -0.049(5)
Cl1 0.1006(15) 0.0713(12) 0.0836(13) 0.0258(11) -0.0431(12) -0.0431(11)
O1 0.219(9) 0.123(6) 0.202(9) -0.044(6) -0.141(8) 0.031(6)
O2 0.260(11) 0.137(6) 0.210(9) 0.036(7) -0.186(9) -0.015(6)
O3 0.373(14) 0.105(5) 0.167(8) 0.045(7) -0.098(9) -0.097(6)
O4 0.171(8) 0.297(12) 0.091(5) 0.111(8) -0.031(5) -0.054(6)
Cl2 0.0968(15) 0.0741(13) 0.0672(12) 0.0153(11) -0.0386(11) -0.0156(10)
O5 0.081(7) 0.116(10) 0.085(7) 0.032(6) -0.017(5) -0.039(6)
O6 0.143(9) 0.102(8) 0.080(7) -0.014(7) -0.054(6) 0.020(6)
O7 0.153(11) 0.258(19) 0.084(8) -0.054(12) -0.074(7) 0.013(10)
O8 0.286(18) 0.105(9) 0.156(14) 0.063(10) 0.059(12) -0.023(9)
O5' 0.25(3) 0.12(2) 0.30(4) -0.08(2) -0.22(3) 0.07(2)
O6' 0.21(2) 0.091(15) 0.18(2) 0.056(15) -0.074(19) -0.058(15)
O7' 0.38(4) 0.27(4) 0.10(2) 0.13(3) -0.10(2) -0.12(2)
O8' 0.19(2) 0.098(16) 0.146(19) 0.057(16) -0.128(17) -0.007(14)
C25 0.082(12) 0.038(9) 0.059(10) 0.013(8) -0.042(9) -0.017(7)
Cl3 0.121(8) 0.157(10) 0.181(12) -0.005(6) -0.026(6) -0.066(8)
Cl4 0.147(8) 0.201(14) 0.189(11) 0.049(9) -0.061(7) -0.097(10)
Cl5 0.188(10) 0.206(13) 0.36(2) 0.014(9) -0.034(12) -0.183(15)
C25' 0.090(18) 0.13(2) 0.092(18) 0.015(17) -0.013(15) -0.022(17)
Cl3' 0.086(7) 0.208(15) 0.093(7) 0.054(8) -0.030(5) -0.053(9)
Cl4' 0.176(11) 0.161(13) 0.137(8) 0.050(10) -0.102(8) -0.047(9)
Cl5' 0.129(7) 0.106(7) 0.130(8) 0.033(5) -0.045(6) -0.057(6)
C26 0.042(15) 0.093(15) 0.091(15) 0.031(12) -0.028(11) -0.049(13)
Cl6 0.072(8) 0.092(8) 0.070(5) 0.006(7) -0.035(6) -0.022(5)
Cl7 0.160(10) 0.104(7) 0.139(9) 0.040(7) -0.043(8) -0.060(6)
Cl8 0.26(2) 0.143(12) 0.129(11) -0.003(13) -0.142(14) -0.001(9)
C26' 0.048(13) 0.101(14) 0.083(13) 0.050(11) -0.034(10) -0.045(12)
Cl6' 0.144(11) 0.127(12) 0.132(9) 0.073(9) -0.099(9) -0.055(8)
Cl7' 0.245(14) 0.205(13) 0.111(8) 0.104(12) -0.071(8) -0.100(9)
Cl8' 0.114(6) 0.089(5) 0.085(5) 0.028(4) -0.045(4) -0.013(4)
Cl6" 0.17(2) 0.22(2) 0.18(2) -0.085(19) 0.005(19) -0.08(2)
Cl7" 0.117(16) 0.16(2) 0.106(14) -0.044(14) -0.066(12) -0.018(13)
Cl8" 0.079(15) 0.137(19) 0.131(16) 0.023(13) -0.047(13) -0.081(15)
C26" 0.12(2) 0.108(19) 0.105(19) 0.007(19) -0.038(18) -0.046(18)

loop_
_atom_type_symbol
_atom_type_description
_atom_type_scat_dispersion_real
_atom_type_scat_dispersion_imag
_atom_type_scat_source
C C 0.0033 0.0016 'International Tables Vol C Tables 4.2.6.8 and 6.1.1.4'
H H 0.0000 0.0000 'International Tables Vol C Tables 4.2.6.8 and 6.1.1.4'
N N 0.0061 0.0033 'International Tables Vol C Tables 4.2.6.8 and 6.1.1.4'
O O 0.0106 0.0060 'International Tables Vol C Tables 4.2.6.8 and 6.1.1.4'
S S 0.1246 0.1234 'International Tables Vol C Tables 4.2.6.8 and 6.1.1.4'
Cl Cl 0.1484 0.1585 'International Tables Vol C Tables 4.2.6.8 and 6.1.1.4'
Ag Ag -0.8971 1.1015 'International Tables Vol C Tables 4.2.6.8 and 6.1.1.4'

loop_
_geom_angle_atom_site_label_1
_geom_angle_atom_site_label_2
_geom_angle_atom_site_label_3
_geom_angle_site_symmetry_3
_geom_angle
_geom_angle_publ_flag
N1 Ag1 N5 . 161.96(18) yes
N7 Ag2 N3 1_556 168.73(19) yes
C4 S1 C5 . 101.9(3) ?
C9 S2 C8 . 102.3(3) ?
C16 S3 C17 . 103.4(3) ?
C21 S4 C20 . 103.4(4) ?
C1 N1 C4 . 116.4(5) ?
C1 N1 Ag1 . 121.1(4) ?
C4 N1 Ag1 . 122.3(4) ?
C4 N2 C3 . 115.9(5) ?
C10 N3 C9 . 116.8(5) ?
C10 N3 Ag2 1_554 119.4(4) ?
C9 N3 Ag2 1_554 123.8(4) ?
C9 N4 C12 . 117.2(6) ?
C13 N5 C16 . 116.8(5) ?
C13 N5 Ag1 . 122.2(4) ?
C16 N5 Ag1 . 120.9(4) ?
C16 N6 C15 . 116.2(6) ?
C21 N7 C22 . 116.7(6) ?
C21 N7 Ag2 . 121.6(4) ?
C22 N7 Ag2 . 121.3(4) ?
C21 N8 C24 . 114.8(7) ?
N1 C1 C2 . 122.2(6) ?
N1 C1 H1 . 118.9 ?
C2 C1 H1 . 118.9 ?
C1 C2 C3 . 116.0(6) ?
C1 C2 H2 . 122.0 ?
C3 C2 H2 . 122.0 ?
N2 C3 C2 . 123.6(6) ?
N2 C3 H3 . 118.2 ?
C2 C3 H3 . 118.2 ?
N2 C4 N1 . 125.8(5) ?
N2 C4 S1 . 120.5(4) ?
N1 C4 S1 . 113.7(4) ?
C6 C5 S1 . 114.9(4) ?
C6 C5 H5A . 108.5 ?
S1 C5 H5A . 108.5 ?
C6 C5 H5B . 108.5 ?
S1 C5 H5B . 108.5 ?
H5A C5 H5B . 107.5 ?
C5 C6 C7 . 109.8(5) ?
C5 C6 H6A . 109.7 ?
C7 C6 H6A . 109.7 ?
C5 C6 H6B . 109.7 ?
C7 C6 H6B . 109.7 ?
H6A C6 H6B . 108.2 ?
C8 C7 C6 . 112.7(5) ?
C8 C7 H7A . 109.0 ?
C6 C7 H7A . 109.0 ?
C8 C7 H7B . 109.0 ?
C6 C7 H7B . 109.0 ?
H7A C7 H7B . 107.8 ?
C7 C8 S2 . 113.9(5) ?
C7 C8 H8A . 108.8 ?
S2 C8 H8A . 108.8 ?
C7 C8 H8B . 108.8 ?
S2 C8 H8B . 108.8 ?
H8A C8 H8B . 107.7 ?
N4 C9 N3 . 124.0(6) ?
N4 C9 S2 . 121.1(5) ?
N3 C9 S2 . 114.8(4) ?
N3 C10 C11 . 122.8(6) ?
N3 C10 H10 . 118.6 ?
C11 C10 H10 . 118.6 ?
C10 C11 C12 . 116.8(7) ?
C10 C11 H11 . 121.6 ?
C12 C11 H11 . 121.6 ?
N4 C12 C11 . 122.4(7) ?
N4 C12 H12 . 118.8 ?
C11 C12 H12 . 118.8 ?
N5 C13 C14 . 121.3(6) ?
N5 C13 H13 . 119.3 ?
C14 C13 H13 . 119.3 ?
C13 C14 C15 . 116.7(6) ?
C13 C14 H14 . 121.7 ?
C15 C14 H14 . 121.7 ?
N6 C15 C14 . 123.1(6) ?
N6 C15 H15 . 118.5 ?
C14 C15 H15 . 118.5 ?
N6 C16 N5 . 126.0(6) ?
N6 C16 S3 . 120.8(5) ?
N5 C16 S3 . 113.3(4) ?
C18 C17 S3 . 115.2(5) ?
C18 C17 H17A . 108.5 ?
S3 C17 H17A . 108.5 ?
C18 C17 H17B . 108.5 ?
S3 C17 H17B . 108.5 ?
H17A C17 H17B . 107.5 ?
C17 C18 C19 . 108.7(6) ?
C17 C18 H18A . 110.0 ?
C19 C18 H18A . 110.0 ?
C17 C18 H18B . 110.0 ?
C19 C18 H18B . 110.0 ?
H18A C18 H18B . 108.3 ?
C20 C19 C18 . 114.0(7) ?
C20 C19 H19A . 108.7 ?
C18 C19 H19A . 108.7 ?
C20 C19 H19B . 108.7 ?
C18 C19 H19B . 108.7 ?
H19A C19 H19B . 107.6 ?
C19 C20 S4 . 114.4(6) ?
C19 C20 H20A . 108.7 ?
S4 C20 H20A . 108.7 ?
C19 C20 H20B . 108.7 ?
S4 C20 H20B . 108.7 ?
H20A C20 H20B . 107.6 ?
N8 C21 N7 . 126.5(6) ?
N8 C21 S4 . 119.8(5) ?
N7 C21 S4 . 113.7(5) ?
N7 C22 C23 . 122.0(7) ?
N7 C22 H22 . 119.0 ?
C23 C22 H22 . 119.0 ?
C24 C23 C22 . 116.9(7) ?
C24 C23 H23 . 121.5 ?
C22 C23 H23 . 121.5 ?
C23 C24 N8 . 123.1(7) ?
C23 C24 H24 . 118.5 ?
N8 C24 H24 . 118.5 ?
O3 Cl1 O2 . 115.5(6) ?
O3 Cl1 O4 . 107.7(7) ?
O2 Cl1 O4 . 110.6(6) ?
O3 Cl1 O1 . 109.6(6) ?
O2 Cl1 O1 . 110.6(5) ?
O4 Cl1 O1 . 101.8(6) ?
O8 Cl2 O8' . 71.6(10) ?
O8 Cl2 O5' . 83.4(14) ?
O8' Cl2 O5' . 111.0(9) ?
O8 Cl2 O5 . 111.4(7) ?
O8' Cl2 O5 . 114.4(13) ?
O5' Cl2 O5 . 28.4(13) ?
O8 Cl2 O7' . 56.9(12) ?
O8' Cl2 O7' . 108.1(9) ?
O5' Cl2 O7' . 109.1(10) ?
O5 Cl2 O7' . 128.6(14) ?
O8 Cl2 O6 . 110.4(6) ?
O8' Cl2 O6 . 128.3(11) ?
O5' Cl2 O6 . 120.7(11) ?
O5 Cl2 O6 . 112.2(6) ?
O7' Cl2 O6 . 53.5(11) ?
O8 Cl2 O7 . 109.8(7) ?
O8' Cl2 O7 . 39.1(8) ?
O5' Cl2 O7 . 123.1(15) ?
O5 Cl2 O7 . 106.6(6) ?
O7' Cl2 O7 . 124.7(14) ?
O6 Cl2 O7 . 106.2(6) ?
O8 Cl2 O6' . 164.1(12) ?
O8' Cl2 O6' . 111.6(9) ?
O5' Cl2 O6' . 108.7(9) ?
O5 Cl2 O6' . 81.9(11) ?
O7' Cl2 O6' . 108.3(10) ?
O6 Cl2 O6' . 54.8(10) ?
O7 Cl2 O6' . 72.7(9) ?
Cl4 C25 Cl3 . 109.9(7) ?
Cl4 C25 Cl5 . 110.4(7) ?
Cl3 C25 Cl5 . 107.3(7) ?
Cl4 C25 H25 . 109.7 ?
Cl3 C25 H25 . 109.7 ?
Cl5 C25 H25 . 109.7 ?
Cl4' C25' Cl3' . 112.3(8) ?
Cl4' C25' Cl5' . 113.8(9) ?
Cl3' C25' Cl5' . 110.2(8) ?
Cl4' C25' H25' . 106.7 ?
Cl3' C25' H25' . 106.7 ?
Cl5' C25' H25' . 106.7 ?
Cl8 C26 Cl7 . 109.6(8) ?
Cl8 C26 Cl6 . 110.6(8) ?
Cl7 C26 Cl6 . 109.8(8) ?
Cl8 C26 H26 . 108.9 ?
Cl7 C26 H26 . 108.9 ?
Cl6 C26 H26 . 108.9 ?
Cl7' C26' Cl8' . 110.1(8) ?
Cl7' C26' Cl6' . 111.8(8) ?
Cl8' C26' Cl6' . 109.7(8) ?
Cl7' C26' H26' . 108.4 ?
Cl8' C26' H26' . 108.4 ?
Cl6' C26' H26' . 108.4 ?
Cl6" C26" Cl8" . 110.6(9) ?
Cl6" C26" Cl7" . 108.9(9) ?
Cl8" C26" Cl7" . 110.6(9) ?
Cl6" C26" H26" . 108.9 ?
Cl8" C26" H26" . 108.9 ?
Cl7" C26" H26" . 108.9 ?

loop_
_geom_bond_atom_site_label_1
_geom_bond_atom_site_label_2
_geom_bond_site_symmetry_2
_geom_bond_distance
_geom_bond_publ_flag
Ag1 N1 . 2.188(4) yes
Ag1 N5 . 2.201(5) yes
Ag2 N7 . 2.171(5) yes
Ag2 N3 1_556 2.177(5) yes
S1 C4 . 1.758(6) ?
S1 C5 . 1.808(6) ?
S2 C9 . 1.732(6) ?
S2 C8 . 1.812(6) ?
S3 C16 . 1.749(6) ?
S3 C17 . 1.812(7) ?
S4 C21 . 1.764(7) ?
S4 C20 . 1.812(8) ?
N1 C1 . 1.339(7) ?
N1 C4 . 1.344(7) ?
N2 C4 . 1.312(7) ?
N2 C3 . 1.335(8) ?
N3 C10 . 1.324(9) ?
N3 C9 . 1.359(7) ?
N3 Ag2 1_554 2.177(5) ?
N4 C9 . 1.310(7) ?
N4 C12 . 1.333(9) ?
N5 C13 . 1.333(7) ?
N5 C16 . 1.347(7) ?
N6 C16 . 1.303(7) ?
N6 C15 . 1.330(9) ?
N7 C21 . 1.324(8) ?
N7 C22 . 1.327(8) ?
N8 C21 . 1.312(8) ?
N8 C24 . 1.361(10) ?
C1 C2 . 1.366(8) ?
C1 H1 . 0.9300 ?
C2 C3 . 1.370(9) ?
C2 H2 . 0.9300 ?
C3 H3 . 0.9300 ?
C5 C6 . 1.515(8) ?
C5 H5A . 0.9700 ?
C5 H5B . 0.9700 ?
C6 C7 . 1.522(8) ?
C6 H6A . 0.9700 ?
C6 H6B . 0.9700 ?
C7 C8 . 1.511(8) ?
C7 H7A . 0.9700 ?
C7 H7B . 0.9700 ?
C8 H8A . 0.9700 ?
C8 H8B . 0.9700 ?
C10 C11 . 1.345(9) ?
C10 H10 . 0.9300 ?
C11 C12 . 1.368(9) ?
C11 H11 . 0.9300 ?
C12 H12 . 0.9300 ?
C13 C14 . 1.372(8) ?
C13 H13 . 0.9300 ?
C14 C15 . 1.373(10) ?
C14 H14 . 0.9300 ?
C15 H15 . 0.9300 ?
C17 C18 . 1.493(9) ?
C17 H17A . 0.9700 ?
C17 H17B . 0.9700 ?
C18 C19 . 1.556(10) ?
C18 H18A . 0.9700 ?
C18 H18B . 0.9700 ?
C19 C20 . 1.462(10) ?
C19 H19A . 0.9700 ?
C19 H19B . 0.9700 ?
C20 H20A . 0.9700 ?
C20 H20B . 0.9700 ?
C22 C23 . 1.364(9) ?
C22 H22 . 0.9300 ?
C23 C24 . 1.341(11) ?
C23 H23 . 0.9300 ?
C24 H24 . 0.9300 ?
Cl1 O3 . 1.323(6) ?
Cl1 O2 . 1.356(7) ?
Cl1 O4 . 1.363(8) ?
Cl1 O1 . 1.424(7) ?
Cl2 O8 . 1.380(7) ?
Cl2 O8' . 1.398(9) ?
Cl2 O5' . 1.419(10) ?
Cl2 O5 . 1.422(7) ?
Cl2 O7' . 1.424(9) ?
Cl2 O6 . 1.425(6) ?
Cl2 O7 . 1.427(8) ?
Cl2 O6' . 1.427(9) ?
C25 Cl4 . 1.684(9) ?
C25 Cl3 . 1.710(9) ?
C25 Cl5 . 1.728(9) ?
C25 H25 . 0.9800 ?
C25' Cl4' . 1.682(10) ?
C25' Cl3' . 1.688(10) ?
C25' Cl5' . 1.701(10) ?
C25' H25' . 0.9800 ?
C26 Cl8 . 1.701(10) ?
C26 Cl7 . 1.713(10) ?
C26 Cl6 . 1.724(10) ?
C26 H26 . 0.9800 ?
C26' Cl7' . 1.692(10) ?
C26' Cl8' . 1.708(10) ?
C26' Cl6' . 1.717(10) ?
C26' H26' . 0.9800 ?
Cl6" C26" . 1.709(10) ?
Cl7" C26" . 1.714(10) ?
Cl8" C26" . 1.713(10) ?
C26" H26" . 0.9800 ?

loop_
_geom_torsion_atom_site_label_1
_geom_torsion_atom_site_label_2
_geom_torsion_atom_site_label_3
_geom_torsion_atom_site_label_4
_geom_torsion_site_symmetry_1
_geom_torsion
N5 Ag1 N1 C1 . -76.7(8)
N5 Ag1 N1 C4 . 108.5(6)
N1 Ag1 N5 C13 . 81.4(7)
N1 Ag1 N5 C16 . -103.6(7)
N3 Ag2 N7 C21 1_556 -69.4(12)
N3 Ag2 N7 C22 1_556 102.8(11)
C4 N1 C1 C2 . -0.5(9)
Ag1 N1 C1 C2 . -175.6(5)
N1 C1 C2 C3 . 3.0(10)
C4 N2 C3 C2 . -0.3(10)
C1 C2 C3 N2 . -2.6(11)
C3 N2 C4 N1 . 3.3(9)
C3 N2 C4 S1 . -177.8(5)
C1 N1 C4 N2 . -2.9(9)
Ag1 N1 C4 N2 . 172.1(5)
C1 N1 C4 S1 . 178.1(4)
Ag1 N1 C4 S1 . -6.8(6)
C5 S1 C4 N2 . 8.1(6)
C5 S1 C4 N1 . -172.9(4)
C4 S1 C5 C6 . 74.8(5)
S1 C5 C6 C7 . 173.0(5)
C5 C6 C7 C8 . 173.7(5)
C6 C7 C8 S2 . -173.9(5)
C9 S2 C8 C7 . -82.1(5)
C12 N4 C9 N3 . -1.1(10)
C12 N4 C9 S2 . -178.8(5)
C10 N3 C9 N4 . 0.3(9)
Ag2 N3 C9 N4 1_554 179.8(5)
C10 N3 C9 S2 . 178.1(5)
Ag2 N3 C9 S2 1_554 -2.4(7)
C8 S2 C9 N4 . -2.0(6)
C8 S2 C9 N3 . -180.0(5)
C9 N3 C10 C11 . -0.2(11)
Ag2 N3 C10 C11 1_554 -179.7(6)
N3 C10 C11 C12 . 0.8(12)
C9 N4 C12 C11 . 1.8(11)
C10 C11 C12 N4 . -1.7(13)
C16 N5 C13 C14 . -1.2(9)
Ag1 N5 C13 C14 . 174.0(5)
N5 C13 C14 C15 . 0.5(10)
C16 N6 C15 C14 . 0.8(11)
C13 C14 C15 N6 . -0.3(11)
C15 N6 C16 N5 . -1.7(10)
C15 N6 C16 S3 . 177.5(5)
C13 N5 C16 N6 . 1.9(9)
Ag1 N5 C16 N6 . -173.4(5)
C13 N5 C16 S3 . -177.3(4)
Ag1 N5 C16 S3 . 7.4(6)
C17 S3 C16 N6 . 8.4(6)
C17 S3 C16 N5 . -172.4(4)
C16 S3 C17 C18 . -79.3(6)
S3 C17 C18 C19 . -169.3(5)
C17 C18 C19 C20 . -177.0(7)
C18 C19 C20 S4 . 174.7(6)
C21 S4 C20 C19 . 92.6(7)
C24 N8 C21 N7 . 0.5(12)
C24 N8 C21 S4 . 179.8(6)
C22 N7 C21 N8 . -1.7(11)
Ag2 N7 C21 N8 . 170.9(6)
C22 N7 C21 S4 . 179.1(5)
Ag2 N7 C21 S4 . -8.4(7)
C20 S4 C21 N8 . -10.7(7)
C20 S4 C21 N7 . 168.6(5)
C21 N7 C22 C23 . 2.0(11)
Ag2 N7 C22 C23 . -170.5(6)
N7 C22 C23 C24 . -1.3(12)
C22 C23 C24 N8 . 0.1(14)
C21 N8 C24 C23 . 0.3(13)
